data_4124374
loop_
_publ_author_name
'Hern\'andez S\'anchez, Ra\'ul'
'Zheng, Shao-Liang'
'Betley, Theodore A.'

_publ_section_title
;
 Ligand Field Strength Mediates Electron Delocalization in Octahedral
 [((H)L)2Fe6(L')m](n+) Clusters.
;
_journal_issue 34
_journal_name_full 'Journal of the American Chemical Society'
_journal_page_first 11126
_journal_page_last 11143
_journal_paper_doi 10.1021/jacs.5b06453
_journal_volume 137
_journal_year 2015
_chemical_formula_sum 'C70 H104 F18 Fe6 N20 O8 P3'
_chemical_formula_weight 2123.74
_chemical_name_systematic
; 
 ? 
;
_space_group_IT_number 2
_symmetry_cell_setting triclinic
_symmetry_space_group_name_Hall '-P 1'
_symmetry_space_group_name_H-M 'P -1'
_atom_sites_solution_hydrogens geom
_atom_sites_solution_primary direct
_atom_sites_solution_secondary difmap
_audit_creation_method SHELXL-97
_cell_angle_alpha 102.518(2)
_cell_angle_beta 111.315(2)
_cell_angle_gamma 110.9370(10)
_cell_formula_units_Z 1
_cell_length_a 13.4702(13)
_cell_length_b 13.7249(13)
_cell_length_c 14.289(2)
_cell_measurement_reflns_used 10098
_cell_measurement_temperature 100(1)
_cell_measurement_theta_max 50.107
_cell_measurement_theta_min 4.669
_cell_volume 2108.2(4)
_computing_cell_refinement 'SAINT 7.46A (Bruker-AXS, 2009)'
_computing_data_collection 'APEX2 v2009.3.0 (Bruker-AXS, 2009)'
_computing_data_reduction 'SAINT 7.46A (Bruker-AXS, 2009)'
_computing_molecular_graphics 'Bruker SHELXTL (Sheldrick, 2008)'
_computing_publication_material 'Bruker SHELXTL (Sheldrick, 2008)'
_computing_structure_refinement 'SHELXL-97 (Sheldrick, 2008)'
_computing_structure_solution 'SHELXS-97 (Sheldrick, 2008)'
_diffrn_ambient_temperature 100(1)
_diffrn_measured_fraction_theta_full 0.986
_diffrn_measured_fraction_theta_max 0.986
_diffrn_measurement_device_type
;
Bruker D8 goniometer with CCD area detector
;
_diffrn_measurement_method 'phi and omega scans'
_diffrn_radiation_monochromator graphite
_diffrn_radiation_source 'fine-focus sealed tube'
_diffrn_radiation_type MoK\a
_diffrn_radiation_wavelength 0.71073
_diffrn_reflns_av_R_equivalents 0.0423
_diffrn_reflns_av_sigmaI/netI 0.0608
_diffrn_reflns_limit_h_max 16
_diffrn_reflns_limit_h_min -16
_diffrn_reflns_limit_k_max 16
_diffrn_reflns_limit_k_min -16
_diffrn_reflns_limit_l_max 17
_diffrn_reflns_limit_l_min -17
_diffrn_reflns_number 21007
_diffrn_reflns_theta_full 25.76
_diffrn_reflns_theta_max 25.76
_diffrn_reflns_theta_min 1.67
_exptl_absorpt_coefficient_mu 1.168
_exptl_absorpt_correction_T_max 0.8922
_exptl_absorpt_correction_T_min 0.8443
_exptl_absorpt_correction_type multi-scan
_exptl_absorpt_process_details 'SADABS (Sheldrick, 2008)'
_exptl_crystal_colour Black
_exptl_crystal_density_diffrn 1.673
_exptl_crystal_density_method 'not measured'
_exptl_crystal_description Block
_exptl_crystal_F_000 1091
_exptl_crystal_size_max 0.15
_exptl_crystal_size_mid 0.10
_exptl_crystal_size_min 0.10
_refine_diff_density_max 1.138
_refine_diff_density_min -0.674
_refine_diff_density_rms 0.081
_refine_ls_extinction_method none
_refine_ls_goodness_of_fit_ref 0.990
_refine_ls_hydrogen_treatment constr
_refine_ls_matrix_type full
_refine_ls_number_parameters 603
_refine_ls_number_reflns 7963
_refine_ls_number_restraints 82
_refine_ls_restrained_S_all 1.009
_refine_ls_R_factor_all 0.0580
_refine_ls_R_factor_gt 0.0399
_refine_ls_shift/su_max 0.001
_refine_ls_shift/su_mean 0.000
_refine_ls_structure_factor_coef Fsqd
_refine_ls_weighting_details 'calc w=1/[\s^2^(Fo^2^)+(0.0507P)^2^+0.0000P] where P=(Fo^2^+2Fc^2^)/3'
_refine_ls_weighting_scheme calc
_refine_ls_wR_factor_gt 0.0935
_refine_ls_wR_factor_ref 0.0996
_reflns_number_gt 6013
_reflns_number_total 7963
_reflns_threshold_expression >2sigma(I)
_cod_data_source_file ja5b06453_si_002.cif
_cod_data_source_block zsl2
_cod_original_sg_symbol_H-M P-1
_cod_database_code 4124374

loop_
_symmetry_equiv_pos_as_xyz
'x, y, z'
'-x, -y, -z'

loop_
_atom_site_label
_atom_site_type_symbol
_atom_site_fract_x
_atom_site_fract_y
_atom_site_fract_z
_atom_site_U_iso_or_equiv
_atom_site_adp_type
_atom_site_occupancy
_atom_site_symmetry_multiplicity
_atom_site_calc_flag
_atom_site_refinement_flags
_atom_site_disorder_assembly
_atom_site_disorder_group
C1 C 0.5290(3) 0.3946(3) 0.1061(3) 0.0230(8) Uani 1 1 d . . .
H1A H 0.5014 0.4371 0.0655 0.035 Uiso 1 1 calc R . .
H1B H 0.4775 0.3129 0.0612 0.035 Uiso 1 1 calc R . .
H1C H 0.6134 0.4159 0.1240 0.035 Uiso 1 1 calc R . .
C1A C 0.4202(3) 0.7306(3) 0.2893(3) 0.0214(8) Uani 1 1 d . . .
H1AA H 0.4663 0.7872 0.3619 0.026 Uiso 1 1 calc R . .
C1B C 0.9026(3) 0.5567(3) 0.5561(3) 0.0167(7) Uani 1 1 d . . .
H1BA H 0.8937 0.5124 0.5981 0.020 Uiso 1 1 calc R . .
C1C C 0.2115(3) 0.1146(3) 0.2157(3) 0.0167(7) Uani 1 1 d . . .
H1CA H 0.1692 0.1217 0.2552 0.020 Uiso 1 1 calc R . .
C2 C 0.5210(3) 0.4230(3) 0.2127(3) 0.0161(7) Uani 1 1 d . . .
C2A C 0.2879(4) 0.6742(4) 0.0981(3) 0.0403(11) Uani 1 1 d . . .
H2AA H 0.3165 0.6186 0.0872 0.060 Uiso 1 1 calc R . .
H2AB H 0.2943 0.7139 0.0495 0.060 Uiso 1 1 calc R . .
H2AC H 0.2029 0.6350 0.0813 0.060 Uiso 1 1 calc R . .
C2B C 1.0314(3) 0.6951(3) 0.5157(3) 0.0332(10) Uani 1 1 d . . .
H2BA H 0.9606 0.6596 0.4426 0.050 Uiso 1 1 calc R . .
H2BB H 1.1041 0.7066 0.5089 0.050 Uiso 1 1 calc R . .
H2BC H 1.0419 0.7687 0.5563 0.050 Uiso 1 1 calc R . .
C2C C 0.2149(3) 0.0049(3) 0.0600(3) 0.0282(9) Uani 1 1 d . . .
H2CA H 0.2883 0.0760 0.0850 0.042 Uiso 1 1 calc R . .
H2CB H 0.1581 -0.0170 -0.0167 0.042 Uiso 1 1 calc R . .
H2CC H 0.2366 -0.0551 0.0667 0.042 Uiso 1 1 calc R . .
C3 C 0.6166(3) 0.5461(3) 0.2850(2) 0.0148(7) Uani 1 1 d . . .
H3A H 0.6975 0.5519 0.3038 0.018 Uiso 1 1 calc R . .
H3B H 0.6052 0.5925 0.2418 0.018 Uiso 1 1 calc R . .
C3A C 0.3555(4) 0.8616(3) 0.2352(4) 0.0398(11) Uani 1 1 d . . .
H3AA H 0.2717 0.8447 0.2152 0.060 Uiso 1 1 calc R . .
H3AB H 0.3827 0.9020 0.1932 0.060 Uiso 1 1 calc R . .
H3AC H 0.4082 0.9094 0.3137 0.060 Uiso 1 1 calc R . .
C3B C 1.1205(3) 0.6343(3) 0.6639(3) 0.0254(8) Uani 1 1 d . . .
H3BA H 1.1677 0.7127 0.7187 0.038 Uiso 1 1 calc R . .
H3BB H 1.1706 0.6166 0.6349 0.038 Uiso 1 1 calc R . .
H3BC H 1.0955 0.5821 0.6979 0.038 Uiso 1 1 calc R . .
C3C C 0.0401(3) -0.0727(3) 0.0963(3) 0.0269(9) Uani 1 1 d . . .
H3CA H 0.0515 -0.1356 0.1108 0.040 Uiso 1 1 calc R . .
H3CB H -0.0151 -0.0988 0.0182 0.040 Uiso 1 1 calc R . .
H3CC H 0.0053 -0.0464 0.1393 0.040 Uiso 1 1 calc R . .
C4 C 0.5479(3) 0.3429(3) 0.2628(3) 0.0170(7) Uani 1 1 d . . .
H4A H 0.4828 0.2642 0.2125 0.020 Uiso 1 1 calc R . .
H4B H 0.6249 0.3481 0.2673 0.020 Uiso 1 1 calc R . .
C5 C 0.3942(3) 0.4051(3) 0.1809(2) 0.0158(7) Uani 1 1 d . . .
H5A H 0.3830 0.4598 0.1487 0.019 Uiso 1 1 calc R . .
H5B H 0.3361 0.3277 0.1228 0.019 Uiso 1 1 calc R . .
C31 C 0.6953(3) 0.7181(3) 0.4341(2) 0.0136(7) Uani 1 1 d . . .
C32 C 0.7900(3) 0.7725(3) 0.4140(3) 0.0167(7) Uani 1 1 d . . .
H32 H 0.8113 0.7290 0.3714 0.020 Uiso 1 1 calc R . .
C33 C 0.8530(3) 0.8903(3) 0.4563(3) 0.0208(8) Uani 1 1 d . . .
H33 H 0.9163 0.9269 0.4412 0.025 Uiso 1 1 calc R . .
C34 C 0.8248(3) 0.9555(3) 0.5204(3) 0.0206(8) Uani 1 1 d . . .
H34 H 0.8686 1.0362 0.5491 0.025 Uiso 1 1 calc R . .
C35 C 0.7316(3) 0.9018(3) 0.5425(3) 0.0179(7) Uani 1 1 d . . .
H35 H 0.7120 0.9457 0.5866 0.021 Uiso 1 1 calc R . .
C36 C 0.6676(3) 0.7837(2) 0.4996(3) 0.0133(7) Uani 1 1 d . . .
C41 C 0.6021(3) 0.2919(3) 0.4146(3) 0.0151(7) Uani 1 1 d . . .
C42 C 0.5870(3) 0.1885(3) 0.3523(3) 0.0195(8) Uani 1 1 d . . .
H42 H 0.5427 0.1584 0.2746 0.023 Uiso 1 1 calc R . .
C43 C 0.6368(3) 0.1304(3) 0.4045(3) 0.0250(9) Uani 1 1 d . . .
H43 H 0.6261 0.0602 0.3619 0.030 Uiso 1 1 calc R . .
C44 C 0.7016(3) 0.1725(3) 0.5171(3) 0.0240(8) Uani 1 1 d . . .
H44 H 0.7352 0.1315 0.5513 0.029 Uiso 1 1 calc R . .
C45 C 0.7178(3) 0.2747(3) 0.5805(3) 0.0187(7) Uani 1 1 d . . .
H45 H 0.7628 0.3042 0.6581 0.022 Uiso 1 1 calc R . .
C46 C 0.3325(3) 0.6665(2) 0.4708(3) 0.0143(7) Uani 1 1 d . . .
C51 C 0.2327(3) 0.3788(3) 0.2218(3) 0.0151(7) Uani 1 1 d . . .
C52 C 0.1622(3) 0.3865(3) 0.1270(3) 0.0187(8) Uani 1 1 d . . .
H52 H 0.1989 0.4210 0.0890 0.022 Uiso 1 1 calc R . .
C53 C 0.0385(3) 0.3437(3) 0.0885(3) 0.0211(8) Uani 1 1 d . . .
H53 H -0.0089 0.3515 0.0255 0.025 Uiso 1 1 calc R . .
C54 C -0.0171(3) 0.2896(3) 0.1408(3) 0.0194(8) Uani 1 1 d . . .
H54 H -0.1025 0.2579 0.1119 0.023 Uiso 1 1 calc R . .
C55 C 0.9482(3) 0.7183(3) 0.7649(3) 0.0156(7) Uani 1 1 d . . .
H55 H 0.9863 0.7564 0.7296 0.019 Uiso 1 1 calc R . .
C56 C 0.8227(3) 0.6700(2) 0.7219(2) 0.0127(7) Uani 1 1 d . . .
N1A N 0.3615(3) 0.7558(3) 0.2109(3) 0.0270(7) Uani 1 1 d . . .
N1B N 1.0127(2) 0.6214(2) 0.5743(2) 0.0185(6) Uani 1 1 d . . .
N1C N 0.1577(2) 0.0213(2) 0.1272(2) 0.0191(6) Uani 1 1 d . . .
N3 N 0.6173(2) 0.5968(2) 0.3885(2) 0.0129(6) Uani 1 1 d . . .
N4 N 0.5585(2) 0.3628(2) 0.3730(2) 0.0132(6) Uani 1 1 d . . .
N5 N 0.3615(2) 0.4175(2) 0.2699(2) 0.0135(6) Uani 1 1 d . . .
N33 N 0.5695(2) 0.7208(2) 0.5139(2) 0.0135(6) Uani 1 1 d . . .
H33A H 0.5258 0.7589 0.5198 0.016 Uiso 1 1 calc R . .
N44 N 0.3250(2) 0.5638(2) 0.4145(2) 0.0122(6) Uani 1 1 d . . .
H44A H 0.2521 0.5187 0.3494 0.015 Uiso 1 1 calc R . .
N55 N 0.7424(2) 0.6643(2) 0.6221(2) 0.0117(6) Uani 1 1 d . . .
H55A H 0.7785 0.7256 0.6063 0.014 Uiso 1 1 calc R . .
O1 O 0.4199(2) 0.63720(18) 0.27521(18) 0.0200(5) Uani 1 1 d . . .
O2 O 0.8090(2) 0.55054(17) 0.48623(18) 0.0161(5) Uani 1 1 d . . .
O3 O 0.3159(2) 0.19470(17) 0.25093(18) 0.0174(5) Uani 1 1 d . . .
Fe1 Fe 0.46596(4) 0.56971(4) 0.39608(4) 0.01189(12) Uani 1 1 d . . .
Fe2 Fe 0.64689(4) 0.51785(3) 0.49148(4) 0.01118(12) Uani 1 1 d . . .
Fe3 Fe 0.40658(4) 0.35071(3) 0.37903(4) 0.01150(12) Uani 1 1 d . . .
C100 C 0.1864(5) 0.0024(4) 0.7632(4) 0.0461(12) Uani 1 1 d . . .
H100 H 0.2150 -0.0473 0.7406 0.055 Uiso 1 1 calc R . .
C101 C 0.2164(4) 0.1905(3) 0.8336(3) 0.0323(9) Uani 1 1 d . . .
H10A H 0.1292 0.1583 0.7850 0.048 Uiso 1 1 calc R . .
H10B H 0.2607 0.2627 0.8301 0.048 Uiso 1 1 calc R . .
H10C H 0.2318 0.2038 0.9089 0.048 Uiso 1 1 calc R . .
C102 C 0.3761(4) 0.1577(3) 0.8051(3) 0.0320(9) Uani 1 1 d . . .
H10D H 0.4387 0.2080 0.8811 0.048 Uiso 1 1 calc R . .
H10E H 0.3778 0.2009 0.7589 0.048 Uiso 1 1 calc R . .
H10F H 0.3916 0.0953 0.7795 0.048 Uiso 1 1 calc R . .
N100 N 0.2574(3) 0.1115(3) 0.7991(2) 0.0281(7) Uani 1 1 d . . .
O100 O 0.0845(3) -0.0414(3) 0.7562(3) 0.0618(10) Uani 1 1 d . . .
P2 P 0.5000 1.0000 1.0000 0.0333(5) Uani 0.499(2) 2 d SPU . 1
F7 F 0.3574(6) 0.9123(6) 0.9221(7) 0.0896(19) Uani 0.499(2) 1 d PU . 1
F8 F 0.5666(14) 0.924(2) 0.997(2) 0.054(3) Uani 0.499(2) 1 d PU . 1
F9 F 0.5146(8) 1.0193(7) 0.8972(6) 0.0686(16) Uani 0.499(2) 1 d PU . 1
P2A P 0.5000 1.0000 1.0000 0.0333(5) Uani 0.499(2) 2 d SP . 2
F7A F 0.3969(7) 0.9020(6) 1.0038(8) 0.0896(19) Uani 0.501(2) 1 d P . 2
F8A F 0.5293(14) 0.899(2) 0.973(2) 0.054(3) Uani 0.501(2) 1 d P . 2
F9A F 0.4280(8) 0.9539(6) 0.8705(5) 0.0686(16) Uani 0.501(2) 1 d P . 2
P1 P 0.04530(10) 0.36790(10) 0.79817(9) 0.0346(3) Uani 0.717(6) 1 d PU A 1
F1 F 0.1573(6) 0.4153(4) 0.7730(7) 0.0609(13) Uani 0.717(6) 1 d PDU A 1
F2 F -0.0119(6) 0.2466(5) 0.6938(4) 0.0513(13) Uani 0.717(6) 1 d PU A 1
F3 F -0.0723(5) 0.3051(5) 0.8152(5) 0.0616(16) Uani 0.717(6) 1 d PU A 1
F4 F 0.1030(6) 0.4804(5) 0.9036(4) 0.1069(19) Uani 0.717(6) 1 d PDU A 1
F5 F -0.0142(4) 0.4184(4) 0.7194(4) 0.0402(10) Uani 0.717(6) 1 d PU A 1
F6 F 0.1111(5) 0.3271(5) 0.8880(4) 0.0598(14) Uani 0.717(6) 1 d PU A 1
P1A P 0.04530(10) 0.36790(10) 0.79817(9) 0.0346(3) Uani 0.283(6) 1 d P A 2
F1A F 0.1364(19) 0.3719(11) 0.7540(19) 0.0609(13) Uani 0.283(6) 1 d PD A 2
F2A F -0.0335(17) 0.2488(14) 0.7225(12) 0.0513(13) Uani 0.283(6) 1 d P A 2
F3A F -0.0530(15) 0.3636(12) 0.8351(13) 0.0616(16) Uani 0.283(6) 1 d P A 2
F4A F 0.1597(16) 0.5277(12) 0.8668(11) 0.1069(19) Uani 0.283(6) 1 d PD A 2
F5A F -0.0081(13) 0.4469(11) 0.7627(10) 0.0402(10) Uani 0.283(6) 1 d P A 2
F6A F 0.1500(13) 0.3945(13) 0.9067(10) 0.0598(14) Uani 0.283(6) 1 d P A 2

loop_
_atom_site_aniso_label
_atom_site_aniso_U_11
_atom_site_aniso_U_22
_atom_site_aniso_U_33
_atom_site_aniso_U_23
_atom_site_aniso_U_13
_atom_site_aniso_U_12
C1 0.023(2) 0.0292(19) 0.0170(19) 0.0054(15) 0.0129(17) 0.0112(17)
C1A 0.0139(19) 0.0245(18) 0.028(2) 0.0147(16) 0.0120(17) 0.0072(16)
C1B 0.0161(19) 0.0130(15) 0.0205(19) 0.0035(14) 0.0103(16) 0.0068(14)
C1C 0.0189(19) 0.0171(16) 0.0168(18) 0.0067(14) 0.0085(16) 0.0115(15)
C2 0.0141(18) 0.0162(16) 0.0127(17) 0.0020(13) 0.0074(15) 0.0035(14)
C2A 0.041(3) 0.050(3) 0.034(2) 0.028(2) 0.014(2) 0.024(2)
C2B 0.023(2) 0.043(2) 0.034(2) 0.0206(19) 0.0168(19) 0.0092(19)
C2C 0.027(2) 0.0236(19) 0.026(2) -0.0007(16) 0.0142(18) 0.0085(17)
C3 0.0133(18) 0.0191(16) 0.0125(17) 0.0060(13) 0.0084(15) 0.0064(14)
C3A 0.036(3) 0.035(2) 0.064(3) 0.036(2) 0.024(2) 0.022(2)
C3B 0.0144(19) 0.030(2) 0.024(2) 0.0046(16) 0.0049(17) 0.0114(16)
C3C 0.018(2) 0.0147(17) 0.030(2) 0.0016(15) 0.0078(17) -0.0007(15)
C4 0.0154(18) 0.0173(16) 0.0151(18) 0.0008(13) 0.0095(15) 0.0058(14)
C5 0.0165(18) 0.0190(16) 0.0112(17) 0.0049(13) 0.0082(15) 0.0069(15)
C31 0.0091(17) 0.0162(16) 0.0112(17) 0.0062(13) 0.0013(14) 0.0051(14)
C32 0.0129(18) 0.0202(17) 0.0157(18) 0.0073(14) 0.0066(15) 0.0068(15)
C33 0.0117(18) 0.0218(17) 0.024(2) 0.0099(15) 0.0083(16) 0.0027(15)
C34 0.0149(19) 0.0148(16) 0.027(2) 0.0093(15) 0.0086(16) 0.0027(15)
C35 0.0161(18) 0.0149(16) 0.0234(19) 0.0069(14) 0.0095(16) 0.0086(15)
C36 0.0090(17) 0.0138(15) 0.0163(17) 0.0087(13) 0.0042(14) 0.0052(13)
C41 0.0102(17) 0.0141(15) 0.0245(19) 0.0073(14) 0.0118(15) 0.0060(14)
C42 0.0148(18) 0.0154(16) 0.026(2) 0.0033(14) 0.0110(16) 0.0067(15)
C43 0.023(2) 0.0137(16) 0.043(2) 0.0079(16) 0.0212(19) 0.0100(16)
C44 0.0172(19) 0.0173(17) 0.049(3) 0.0179(17) 0.0206(19) 0.0124(15)
C45 0.0148(18) 0.0205(17) 0.028(2) 0.0135(15) 0.0133(16) 0.0105(15)
C46 0.0117(17) 0.0105(15) 0.0240(19) 0.0074(14) 0.0117(15) 0.0051(14)
C51 0.0133(18) 0.0146(15) 0.0151(18) 0.0032(13) 0.0064(15) 0.0064(14)
C52 0.0187(19) 0.0210(17) 0.0143(18) 0.0067(14) 0.0081(16) 0.0074(15)
C53 0.019(2) 0.0252(18) 0.0144(18) 0.0072(15) 0.0038(16) 0.0108(16)
C54 0.0113(18) 0.0178(16) 0.0189(19) 0.0006(14) 0.0030(15) 0.0054(14)
C55 0.0142(18) 0.0131(15) 0.0182(18) 0.0034(13) 0.0089(15) 0.0057(14)
C56 0.0130(17) 0.0093(14) 0.0143(17) 0.0022(12) 0.0059(14) 0.0060(13)
N1A 0.0228(18) 0.0323(17) 0.0336(19) 0.0233(15) 0.0132(15) 0.0153(15)
N1B 0.0132(15) 0.0208(14) 0.0194(16) 0.0042(12) 0.0087(13) 0.0074(13)
N1C 0.0148(15) 0.0152(14) 0.0198(16) 0.0022(12) 0.0076(13) 0.0034(12)
N3 0.0132(15) 0.0125(13) 0.0127(14) 0.0039(11) 0.0078(12) 0.0048(11)
N4 0.0115(14) 0.0129(13) 0.0141(14) 0.0032(11) 0.0066(12) 0.0055(11)
N5 0.0097(14) 0.0145(13) 0.0147(14) 0.0044(11) 0.0070(12) 0.0039(12)
N33 0.0113(14) 0.0138(13) 0.0179(15) 0.0068(11) 0.0079(12) 0.0072(12)
N44 0.0090(14) 0.0104(12) 0.0155(14) 0.0039(11) 0.0052(12) 0.0044(11)
N55 0.0119(14) 0.0091(12) 0.0129(14) 0.0040(10) 0.0060(12) 0.0041(11)
O1 0.0179(13) 0.0217(12) 0.0234(13) 0.0119(10) 0.0104(11) 0.0101(11)
O2 0.0117(12) 0.0166(11) 0.0184(13) 0.0052(10) 0.0078(11) 0.0056(10)
O3 0.0138(13) 0.0140(11) 0.0199(13) 0.0016(9) 0.0088(11) 0.0044(10)
Fe1 0.0111(3) 0.0113(2) 0.0134(2) 0.00491(18) 0.0066(2) 0.00488(19)
Fe2 0.0109(2) 0.0102(2) 0.0128(2) 0.00363(18) 0.0066(2) 0.00506(19)
Fe3 0.0108(3) 0.0097(2) 0.0130(2) 0.00275(18) 0.0065(2) 0.00414(19)
C100 0.060(3) 0.033(2) 0.044(3) 0.020(2) 0.026(3) 0.018(2)
C101 0.031(2) 0.037(2) 0.035(2) 0.0167(18) 0.022(2) 0.0156(19)
C102 0.035(2) 0.036(2) 0.030(2) 0.0147(18) 0.018(2) 0.020(2)
N100 0.0334(19) 0.0302(17) 0.0290(18) 0.0169(14) 0.0189(16) 0.0166(15)
O100 0.057(2) 0.0404(19) 0.080(3) 0.0303(18) 0.037(2) 0.0074(17)
P2 0.0564(11) 0.0405(9) 0.0364(10) 0.0257(7) 0.0355(9) 0.0367(9)
F7 0.065(3) 0.070(3) 0.127(6) 0.029(4) 0.041(4) 0.036(2)
F8 0.088(7) 0.065(8) 0.053(10) 0.034(6) 0.047(7) 0.062(8)
F9 0.119(5) 0.098(5) 0.054(3) 0.051(4) 0.060(4) 0.086(4)
P2A 0.0564(11) 0.0405(9) 0.0364(10) 0.0257(7) 0.0355(9) 0.0367(9)
F7A 0.065(3) 0.070(3) 0.127(6) 0.029(4) 0.041(4) 0.036(2)
F8A 0.088(7) 0.065(8) 0.053(10) 0.034(6) 0.047(7) 0.062(8)
F9A 0.119(5) 0.098(5) 0.054(3) 0.051(4) 0.060(4) 0.086(4)
P1 0.0306(6) 0.0465(6) 0.0332(6) 0.0184(5) 0.0188(5) 0.0198(5)
F1 0.040(3) 0.054(4) 0.094(4) 0.028(4) 0.045(3) 0.015(3)
F2 0.069(3) 0.0366(14) 0.030(3) 0.0102(18) 0.0133(18) 0.0208(17)
F3 0.040(2) 0.098(4) 0.058(3) 0.055(3) 0.030(2) 0.024(3)
F4 0.121(4) 0.085(3) 0.062(3) -0.007(2) 0.016(2) 0.048(3)
F5 0.0339(16) 0.039(2) 0.049(3) 0.025(2) 0.019(2) 0.0157(19)
F6 0.058(3) 0.116(4) 0.032(2) 0.039(3) 0.025(2) 0.059(4)
P1A 0.0306(6) 0.0465(6) 0.0332(6) 0.0184(5) 0.0188(5) 0.0198(5)
F1A 0.040(3) 0.054(4) 0.094(4) 0.028(4) 0.045(3) 0.015(3)
F2A 0.069(3) 0.0366(14) 0.030(3) 0.0102(18) 0.0133(18) 0.0208(17)
F3A 0.040(2) 0.098(4) 0.058(3) 0.055(3) 0.030(2) 0.024(3)
F4A 0.121(4) 0.085(3) 0.062(3) -0.007(2) 0.016(2) 0.048(3)
F5A 0.0339(16) 0.039(2) 0.049(3) 0.025(2) 0.019(2) 0.0157(19)
F6A 0.058(3) 0.116(4) 0.032(2) 0.039(3) 0.025(2) 0.059(4)

loop_
_atom_type_symbol
_atom_type_description
_atom_type_scat_dispersion_real
_atom_type_scat_dispersion_imag
_atom_type_scat_source
C C 0.0033 0.0016 'International Tables Vol C Tables 4.2.6.8 and 6.1.1.4'
H H 0.0000 0.0000 'International Tables Vol C Tables 4.2.6.8 and 6.1.1.4'
F F 0.0171 0.0103 'International Tables Vol C Tables 4.2.6.8 and 6.1.1.4'
Fe Fe 0.3463 0.8444 'International Tables Vol C Tables 4.2.6.8 and 6.1.1.4'
N N 0.0061 0.0033 'International Tables Vol C Tables 4.2.6.8 and 6.1.1.4'
O O 0.0106 0.0060 'International Tables Vol C Tables 4.2.6.8 and 6.1.1.4'
P P 0.1023 0.0942 'International Tables Vol C Tables 4.2.6.8 and 6.1.1.4'

loop_
_geom_angle_atom_site_label_1
_geom_angle_atom_site_label_2
_geom_angle_atom_site_label_3
_geom_angle
_geom_angle_site_symmetry_1
_geom_angle_site_symmetry_3
C2 C1 H1A 109.5 . .
C2 C1 H1B 109.5 . .
H1A C1 H1B 109.5 . .
C2 C1 H1C 109.5 . .
H1A C1 H1C 109.5 . .
H1B C1 H1C 109.5 . .
O1 C1A N1A 124.6(3) . .
O1 C1A H1AA 117.7 . .
N1A C1A H1AA 117.7 . .
O2 C1B N1B 123.3(3) . .
O2 C1B H1BA 118.3 . .
N1B C1B H1BA 118.3 . .
O3 C1C N1C 123.6(3) . .
O3 C1C H1CA 118.2 . .
N1C C1C H1CA 118.2 . .
C5 C2 C4 112.7(3) . .
C5 C2 C3 112.2(3) . .
C4 C2 C3 111.8(3) . .
C5 C2 C1 106.8(3) . .
C4 C2 C1 106.4(3) . .
C3 C2 C1 106.4(3) . .
N1A C2A H2AA 109.5 . .
N1A C2A H2AB 109.5 . .
H2AA C2A H2AB 109.5 . .
N1A C2A H2AC 109.5 . .
H2AA C2A H2AC 109.5 . .
H2AB C2A H2AC 109.5 . .
N1B C2B H2BA 109.5 . .
N1B C2B H2BB 109.5 . .
H2BA C2B H2BB 109.5 . .
N1B C2B H2BC 109.5 . .
H2BA C2B H2BC 109.5 . .
H2BB C2B H2BC 109.5 . .
N1C C2C H2CA 109.5 . .
N1C C2C H2CB 109.5 . .
H2CA C2C H2CB 109.5 . .
N1C C2C H2CC 109.5 . .
H2CA C2C H2CC 109.5 . .
H2CB C2C H2CC 109.5 . .
N3 C3 C2 116.2(2) . .
N3 C3 H3A 108.2 . .
C2 C3 H3A 108.2 . .
N3 C3 H3B 108.2 . .
C2 C3 H3B 108.2 . .
H3A C3 H3B 107.4 . .
N1A C3A H3AA 109.5 . .
N1A C3A H3AB 109.5 . .
H3AA C3A H3AB 109.5 . .
N1A C3A H3AC 109.5 . .
H3AA C3A H3AC 109.5 . .
H3AB C3A H3AC 109.5 . .
N1B C3B H3BA 109.5 . .
N1B C3B H3BB 109.5 . .
H3BA C3B H3BB 109.5 . .
N1B C3B H3BC 109.5 . .
H3BA C3B H3BC 109.5 . .
H3BB C3B H3BC 109.5 . .
N1C C3C H3CA 109.5 . .
N1C C3C H3CB 109.5 . .
H3CA C3C H3CB 109.5 . .
N1C C3C H3CC 109.5 . .
H3CA C3C H3CC 109.5 . .
H3CB C3C H3CC 109.5 . .
N4 C4 C2 116.1(2) . .
N4 C4 H4A 108.3 . .
C2 C4 H4A 108.3 . .
N4 C4 H4B 108.3 . .
C2 C4 H4B 108.3 . .
H4A C4 H4B 107.4 . .
N5 C5 C2 116.5(3) . .
N5 C5 H5A 108.2 . .
C2 C5 H5A 108.2 . .
N5 C5 H5B 108.2 . .
C2 C5 H5B 108.2 . .
H5A C5 H5B 107.3 . .
C32 C31 C36 119.2(3) . .
C32 C31 N3 125.3(3) . .
C36 C31 N3 115.5(3) . .
C33 C32 C31 119.9(3) . .
C33 C32 H32 120.1 . .
C31 C32 H32 120.1 . .
C32 C33 C34 121.0(3) . .
C32 C33 H33 119.5 . .
C34 C33 H33 119.5 . .
C33 C34 C35 119.5(3) . .
C33 C34 H34 120.2 . .
C35 C34 H34 120.2 . .
C36 C35 C34 119.7(3) . .
C36 C35 H35 120.1 . .
C34 C35 H35 120.1 . .
C35 C36 C31 120.7(3) . .
C35 C36 N33 124.4(3) . .
C31 C36 N33 114.9(3) . .
C42 C41 C46 118.5(3) . 2_666
C42 C41 N4 126.4(3) . .
C46 C41 N4 115.1(3) 2_666 .
C43 C42 C41 119.7(3) . .
C43 C42 H42 120.1 . .
C41 C42 H42 120.1 . .
C44 C43 C42 121.2(3) . .
C44 C43 H43 119.4 . .
C42 C43 H43 119.4 . .
C43 C44 C45 120.2(3) . .
C43 C44 H44 119.9 . .
C45 C44 H44 119.9 . .
C44 C45 C46 119.2(3) . 2_666
C44 C45 H45 120.4 . .
C46 C45 H45 120.4 2_666 .
C45 C46 C41 121.2(3) 2_666 2_666
C45 C46 N44 124.1(3) 2_666 .
C41 C46 N44 114.7(3) 2_666 .
C52 C51 C56 119.2(3) . 2_666
C52 C51 N5 125.8(3) . .
C56 C51 N5 115.0(3) 2_666 .
C53 C52 C51 119.7(3) . .
C53 C52 H52 120.1 . .
C51 C52 H52 120.1 . .
C54 C53 C52 120.8(3) . .
C54 C53 H53 119.6 . .
C52 C53 H53 119.6 . .
C55 C54 C53 120.0(3) 2_666 .
C55 C54 H54 120.0 2_666 .
C53 C54 H54 120.0 . .
C54 C55 C56 119.7(3) 2_666 .
C54 C55 H55 120.2 2_666 .
C56 C55 H55 120.2 . .
C55 C56 C51 120.3(3) . 2_666
C55 C56 N55 124.8(3) . .
C51 C56 N55 114.9(3) 2_666 .
C1A N1A C2A 121.4(3) . .
C1A N1A C3A 121.3(3) . .
C2A N1A C3A 116.9(3) . .
C1B N1B C2B 120.3(3) . .
C1B N1B C3B 121.4(3) . .
C2B N1B C3B 117.7(3) . .
C1C N1C C2C 121.7(3) . .
C1C N1C C3C 120.5(3) . .
C2C N1C C3C 117.8(3) . .
C31 N3 C3 108.1(2) . .
C31 N3 Fe1 107.93(19) . .
C3 N3 Fe1 122.6(2) . .
C31 N3 Fe2 116.29(19) . .
C3 N3 Fe2 114.37(19) . .
Fe1 N3 Fe2 86.67(10) . .
C41 N4 C4 108.6(2) . .
C41 N4 Fe2 109.13(19) . .
C4 N4 Fe2 122.67(19) . .
C41 N4 Fe3 114.49(19) . .
C4 N4 Fe3 114.0(2) . .
Fe2 N4 Fe3 86.80(9) . .
C51 N5 C5 108.6(2) . .
C51 N5 Fe3 108.51(19) . .
C5 N5 Fe3 121.4(2) . .
C51 N5 Fe1 114.95(19) . .
C5 N5 Fe1 115.24(19) . .
Fe3 N5 Fe1 86.90(10) . .
C36 N33 Fe1 110.24(19) . .
C36 N33 Fe3 120.4(2) . 2_666
Fe1 N33 Fe3 89.07(10) . 2_666
C36 N33 H33A 111.7 . .
Fe1 N33 H33A 111.7 . .
Fe3 N33 H33A 111.7 2_666 .
C46 N44 Fe2 111.1(2) . 2_666
C46 N44 Fe1 118.65(19) . .
Fe2 N44 Fe1 89.30(10) 2_666 .
C46 N44 H44A 111.9 . .
Fe2 N44 H44A 111.9 2_666 .
Fe1 N44 H44A 111.9 . .
C56 N55 Fe3 110.70(19) . 2_666
C56 N55 Fe2 118.67(19) . .
Fe3 N55 Fe2 89.54(10) 2_666 .
C56 N55 H55A 112.0 . .
Fe3 N55 H55A 112.0 2_666 .
Fe2 N55 H55A 112.0 . .
C1A O1 Fe1 127.0(2) . .
C1B O2 Fe2 127.4(2) . .
C1C O3 Fe3 128.5(2) . .
N33 Fe1 N3 83.23(10) . .
N33 Fe1 N44 89.78(10) . .
N3 Fe1 N44 172.72(10) . .
N33 Fe1 N5 177.17(11) . .
N3 Fe1 N5 95.21(10) . .
N44 Fe1 N5 91.68(10) . .
N33 Fe1 O1 92.22(10) . .
N3 Fe1 O1 88.78(10) . .
N44 Fe1 O1 89.42(10) . .
N5 Fe1 O1 85.37(10) . .
N33 Fe1 Fe2 87.52(8) . .
N3 Fe1 Fe2 47.15(8) . .
N44 Fe1 Fe2 134.89(8) . .
N5 Fe1 Fe2 93.16(8) . .
O1 Fe1 Fe2 135.68(6) . .
N33 Fe1 Fe3 135.96(8) . .
N3 Fe1 Fe3 93.43(7) . .
N44 Fe1 Fe3 93.03(7) . .
N5 Fe1 Fe3 46.37(8) . .
O1 Fe1 Fe3 131.71(6) . .
Fe2 Fe1 Fe3 60.364(16) . .
N33 Fe1 Fe3 45.96(8) . 2_666
N3 Fe1 Fe3 90.14(7) . 2_666
N44 Fe1 Fe3 86.47(8) . 2_666
N5 Fe1 Fe3 136.56(8) . 2_666
O1 Fe1 Fe3 137.92(6) . 2_666
Fe2 Fe1 Fe3 60.327(16) . 2_666
Fe3 Fe1 Fe3 90.344(18) . 2_666
N33 Fe1 Fe2 93.72(8) . 2_666
N3 Fe1 Fe2 137.55(8) . 2_666
N44 Fe1 Fe2 44.76(7) . 2_666
N5 Fe1 Fe2 89.02(7) . 2_666
O1 Fe1 Fe2 133.66(6) . 2_666
Fe2 Fe1 Fe2 90.50(2) . 2_666
Fe3 Fe1 Fe2 60.204(15) . 2_666
Fe3 Fe1 Fe2 60.080(18) 2_666 2_666
N44 Fe2 N55 90.49(10) 2_666 .
N44 Fe2 N4 82.66(11) 2_666 .
N55 Fe2 N4 173.05(11) . .
N44 Fe2 N3 177.26(10) 2_666 .
N55 Fe2 N3 91.89(10) . .
N4 Fe2 N3 94.93(10) . .
N44 Fe2 O2 92.33(10) 2_666 .
N55 Fe2 O2 87.23(9) . .
N4 Fe2 O2 91.85(9) . .
N3 Fe2 O2 86.44(10) . .
N44 Fe2 Fe1 135.06(8) 2_666 .
N55 Fe2 Fe1 92.41(8) . .
N4 Fe2 Fe1 93.29(8) . .
N3 Fe2 Fe1 46.18(7) . .
O2 Fe2 Fe1 132.60(6) . .
N44 Fe2 Fe3 87.02(8) 2_666 .
N55 Fe2 Fe3 134.01(7) . .
N4 Fe2 Fe3 47.13(7) . .
N3 Fe2 Fe3 92.29(7) . .
O2 Fe2 Fe3 138.75(6) . .
Fe1 Fe2 Fe3 59.840(18) . .
N44 Fe2 Fe1 45.94(7) 2_666 2_666
N55 Fe2 Fe1 86.49(7) . 2_666
N4 Fe2 Fe1 89.57(7) . 2_666
N3 Fe2 Fe1 135.59(7) . 2_666
O2 Fe2 Fe1 137.65(7) . 2_666
Fe1 Fe2 Fe1 89.50(2) . 2_666
Fe3 Fe2 Fe1 59.802(18) . 2_666
N44 Fe2 Fe3 93.44(7) 2_666 2_666
N55 Fe2 Fe3 44.45(7) . 2_666
N4 Fe2 Fe3 136.83(7) . 2_666
N3 Fe2 Fe3 89.21(7) . 2_666
O2 Fe2 Fe3 131.31(6) . 2_666
Fe1 Fe2 Fe3 59.980(18) . 2_666
Fe3 Fe2 Fe3 89.843(19) . 2_666
Fe1 Fe2 Fe3 59.619(17) 2_666 2_666
N55 Fe3 N33 89.50(11) 2_666 2_666
N55 Fe3 N5 83.17(11) 2_666 .
N33 Fe3 N5 172.60(10) 2_666 .
N55 Fe3 N4 177.52(10) 2_666 .
N33 Fe3 N4 91.95(11) 2_666 .
N5 Fe3 N4 95.34(10) . .
N55 Fe3 O3 91.94(9) 2_666 .
N33 Fe3 O3 90.83(10) 2_666 .
N5 Fe3 O3 88.42(10) . .
N4 Fe3 O3 86.02(9) . .
N55 Fe3 Fe1 87.95(7) 2_666 .
N33 Fe3 Fe1 134.30(7) 2_666 .
N5 Fe3 Fe1 46.73(7) . .
N4 Fe3 Fe1 92.47(7) . .
O3 Fe3 Fe1 134.85(7) . .
N55 Fe3 Fe1 93.35(7) 2_666 2_666
N33 Fe3 Fe1 44.97(7) 2_666 2_666
N5 Fe3 Fe1 136.24(7) . 2_666
N4 Fe3 Fe1 89.10(7) . 2_666
O3 Fe3 Fe1 135.35(7) . 2_666
Fe1 Fe3 Fe1 89.656(18) . 2_666
N55 Fe3 Fe2 135.86(7) 2_666 .
N33 Fe3 Fe2 93.01(8) 2_666 .
N5 Fe3 Fe2 92.96(7) . .
N4 Fe3 Fe2 46.07(7) . .
O3 Fe3 Fe2 132.02(6) . .
Fe1 Fe3 Fe2 59.796(16) . .
Fe1 Fe3 Fe2 60.118(16) 2_666 .
N55 Fe3 Fe2 46.01(7) 2_666 2_666
N33 Fe3 Fe2 86.38(7) 2_666 2_666
N5 Fe3 Fe2 89.24(7) . 2_666
N4 Fe3 Fe2 136.10(7) . 2_666
O3 Fe3 Fe2 137.82(6) . 2_666
Fe1 Fe3 Fe2 60.177(16) . 2_666
Fe1 Fe3 Fe2 59.694(17) 2_666 2_666
Fe2 Fe3 Fe2 90.157(19) . 2_666
O100 C100 N100 125.2(5) . .
O100 C100 H100 117.4 . .
N100 C100 H100 117.4 . .
N100 C101 H10A 109.5 . .
N100 C101 H10B 109.5 . .
H10A C101 H10B 109.5 . .
N100 C101 H10C 109.5 . .
H10A C101 H10C 109.5 . .
H10B C101 H10C 109.5 . .
N100 C102 H10D 109.5 . .
N100 C102 H10E 109.5 . .
H10D C102 H10E 109.5 . .
N100 C102 H10F 109.5 . .
H10D C102 H10F 109.5 . .
H10E C102 H10F 109.5 . .
C100 N100 C102 122.6(4) . .
C100 N100 C101 119.1(4) . .
C102 N100 C101 118.3(3) . .
F8 P2 F8 180.00(2) . 2_677
F8 P2 F7 105.2(8) . .
F8 P2 F7 74.8(8) 2_677 .
F8 P2 F7 74.8(8) . 2_677
F8 P2 F7 105.2(8) 2_677 2_677
F7 P2 F7 180.0(4) . 2_677
F8 P2 F9 92.4(13) . 2_677
F8 P2 F9 87.6(13) 2_677 2_677
F7 P2 F9 88.7(4) . 2_677
F7 P2 F9 91.3(4) 2_677 2_677
F8 P2 F9 87.6(13) . .
F8 P2 F9 92.4(13) 2_677 .
F7 P2 F9 91.3(4) . .
F7 P2 F9 88.7(4) 2_677 .
F9 P2 F9 179.999(6) 2_677 .
F5 P1 F4 92.1(3) . .
F5 P1 F6 174.7(3) . .
F4 P1 F6 82.6(3) . .
F5 P1 F1 85.8(4) . .
F4 P1 F1 94.3(3) . .
F6 P1 F1 94.5(4) . .
F5 P1 F3 96.2(3) . .
F4 P1 F3 91.8(3) . .
F6 P1 F3 84.0(3) . .
F1 P1 F3 173.4(2) . .
F5 P1 F2 91.7(3) . .
F4 P1 F2 176.2(3) . .
F6 P1 F2 93.6(3) . .
F1 P1 F2 86.5(2) . .
F3 P1 F2 87.2(3) . .

loop_
_geom_bond_atom_site_label_1
_geom_bond_atom_site_label_2
_geom_bond_distance
_geom_bond_site_symmetry_2
C1 C2 1.541(4) .
C1 H1A 0.9800 .
C1 H1B 0.9800 .
C1 H1C 0.9800 .
C1A O1 1.252(4) .
C1A N1A 1.311(4) .
C1A H1AA 0.9500 .
C1B O2 1.251(4) .
C1B N1B 1.317(4) .
C1B H1BA 0.9500 .
C1C O3 1.257(4) .
C1C N1C 1.316(4) .
C1C H1CA 0.9500 .
C2 C5 1.507(4) .
C2 C4 1.513(5) .
C2 C3 1.517(4) .
C2A N1A 1.448(5) .
C2A H2AA 0.9800 .
C2A H2AB 0.9800 .
C2A H2AC 0.9800 .
C2B N1B 1.458(4) .
C2B H2BA 0.9800 .
C2B H2BB 0.9800 .
C2B H2BC 0.9800 .
C2C N1C 1.461(4) .
C2C H2CA 0.9800 .
C2C H2CB 0.9800 .
C2C H2CC 0.9800 .
C3 N3 1.487(4) .
C3 H3A 0.9900 .
C3 H3B 0.9900 .
C3A N1A 1.456(5) .
C3A H3AA 0.9800 .
C3A H3AB 0.9800 .
C3A H3AC 0.9800 .
C3B N1B 1.465(4) .
C3B H3BA 0.9800 .
C3B H3BB 0.9800 .
C3B H3BC 0.9800 .
C3C N1C 1.467(4) .
C3C H3CA 0.9800 .
C3C H3CB 0.9800 .
C3C H3CC 0.9800 .
C4 N4 1.483(4) .
C4 H4A 0.9900 .
C4 H4B 0.9900 .
C5 N5 1.485(4) .
C5 H5A 0.9900 .
C5 H5B 0.9900 .
C31 C32 1.396(4) .
C31 C36 1.398(4) .
C31 N3 1.443(4) .
C32 C33 1.386(4) .
C32 H32 0.9500 .
C33 C34 1.388(5) .
C33 H33 0.9500 .
C34 C35 1.394(4) .
C34 H34 0.9500 .
C35 C36 1.390(4) .
C35 H35 0.9500 .
C36 N33 1.411(4) .
C41 C42 1.400(4) .
C41 C46 1.405(5) 2_666
C41 N4 1.431(4) .
C42 C43 1.386(5) .
C42 H42 0.9500 .
C43 C44 1.378(5) .
C43 H43 0.9500 .
C44 C45 1.386(4) .
C44 H44 0.9500 .
C45 C46 1.391(5) 2_666
C45 H45 0.9500 .
C46 C45 1.391(5) 2_666
C46 C41 1.405(5) 2_666
C46 N44 1.410(4) .
C51 C52 1.395(5) .
C51 C56 1.402(4) 2_666
C51 N5 1.442(4) .
C52 C53 1.386(5) .
C52 H52 0.9500 .
C53 C54 1.385(5) .
C53 H53 0.9500 .
C54 C55 1.383(5) 2_666
C54 H54 0.9500 .
C55 C54 1.383(5) 2_666
C55 C56 1.394(4) .
C55 H55 0.9500 .
C56 C51 1.402(4) 2_666
C56 N55 1.408(4) .
N3 Fe1 1.986(3) .
N3 Fe2 2.018(3) .
N4 Fe2 1.993(2) .
N4 Fe3 2.028(3) .
N5 Fe3 1.993(3) .
N5 Fe1 2.005(2) .
N33 Fe1 1.948(2) .
N33 Fe3 1.981(3) 2_666
N33 H33A 0.9300 .
N44 Fe2 1.947(3) 2_666
N44 Fe1 1.987(2) .
N44 H44A 0.9300 .
N55 Fe3 1.937(3) 2_666
N55 Fe2 1.990(2) .
N55 H55A 0.9300 .
O1 Fe1 2.133(2) .
O2 Fe2 2.100(2) .
O3 Fe3 2.057(2) .
Fe1 Fe2 2.7477(7) .
Fe1 Fe3 2.7490(7) .
Fe1 Fe3 2.7557(8) 2_666
Fe1 Fe2 2.7645(7) 2_666
Fe2 N44 1.947(3) 2_666
Fe2 Fe3 2.7634(7) .
Fe2 Fe1 2.7645(7) 2_666
Fe2 Fe3 2.7653(6) 2_666
Fe3 N55 1.937(3) 2_666
Fe3 N33 1.981(3) 2_666
Fe3 Fe1 2.7557(8) 2_666
Fe3 Fe2 2.7652(6) 2_666
C100 O100 1.240(5) .
C100 N100 1.307(5) .
C100 H100 0.9500 .
C101 N100 1.455(5) .
C101 H10A 0.9800 .
C101 H10B 0.9800 .
C101 H10C 0.9800 .
C102 N100 1.455(5) .
C102 H10D 0.9800 .
C102 H10E 0.9800 .
C102 H10F 0.9800 .
P2 F8 1.61(2) .
P2 F8 1.61(2) 2_677
P2 F7 1.609(7) .
P2 F7 1.609(7) 2_677
P2 F9 1.615(6) 2_677
P2 F9 1.615(6) .
P1 F5 1.572(5) .
P1 F4 1.594(5) .
P1 F6 1.607(5) .
P1 F1 1.620(6) .
P1 F3 1.646(5) .
P1 F2 1.661(5) .

loop_
_geom_torsion_atom_site_label_1
_geom_torsion_atom_site_label_2
_geom_torsion_atom_site_label_3
_geom_torsion_atom_site_label_4
_geom_torsion
_geom_torsion_site_symmetry_1
_geom_torsion_site_symmetry_4
C5 C2 C3 N3 57.2(4) . .
C4 C2 C3 N3 -70.5(4) . .
C1 C2 C3 N3 173.7(3) . .
C5 C2 C4 N4 -69.6(3) . .
C3 C2 C4 N4 57.9(4) . .
C1 C2 C4 N4 173.6(3) . .
C4 C2 C5 N5 58.2(3) . .
C3 C2 C5 N5 -69.0(4) . .
C1 C2 C5 N5 174.7(3) . .
C36 C31 C32 C33 -1.8(5) . .
N3 C31 C32 C33 175.3(3) . .
C31 C32 C33 C34 1.2(5) . .
C32 C33 C34 C35 -0.1(5) . .
C33 C34 C35 C36 -0.4(5) . .
C34 C35 C36 C31 -0.2(5) . .
C34 C35 C36 N33 -178.0(3) . .
C32 C31 C36 C35 1.3(5) . .
N3 C31 C36 C35 -176.0(3) . .
C32 C31 C36 N33 179.3(3) . .
N3 C31 C36 N33 2.0(4) . .
C46 C41 C42 C43 -0.3(5) 2_666 .
N4 C41 C42 C43 178.7(3) . .
C41 C42 C43 C44 -0.2(5) . .
C42 C43 C44 C45 0.2(5) . .
C43 C44 C45 C46 0.3(5) . 2_666
C56 C51 C52 C53 -1.5(5) 2_666 .
N5 C51 C52 C53 178.7(3) . .
C51 C52 C53 C54 -2.3(5) . .
C52 C53 C54 C55 2.6(5) . 2_666
C54 C55 C56 C51 4.9(4) 2_666 2_666
C54 C55 C56 N55 -174.5(3) 2_666 .
O1 C1A N1A C2A 0.8(5) . .
O1 C1A N1A C3A 173.2(3) . .
O2 C1B N1B C2B 3.1(5) . .
O2 C1B N1B C3B 174.1(3) . .
O3 C1C N1C C2C -1.9(5) . .
O3 C1C N1C C3C 174.9(3) . .
C32 C31 N3 C3 -24.4(4) . .
C36 C31 N3 C3 152.8(3) . .
C32 C31 N3 Fe1 -158.9(3) . .
C36 C31 N3 Fe1 18.2(3) . .
C32 C31 N3 Fe2 105.9(3) . .
C36 C31 N3 Fe2 -77.0(3) . .
C2 C3 N3 C31 -168.2(3) . .
C2 C3 N3 Fe1 -41.8(4) . .
C2 C3 N3 Fe2 60.5(3) . .
C42 C41 N4 C4 -26.6(4) . .
C46 C41 N4 C4 152.4(3) 2_666 .
C42 C41 N4 Fe2 -162.5(3) . .
C46 C41 N4 Fe2 16.4(3) 2_666 .
C42 C41 N4 Fe3 102.1(3) . .
C46 C41 N4 Fe3 -78.9(3) 2_666 .
C2 C4 N4 C41 -171.2(3) . .
C2 C4 N4 Fe2 -42.5(4) . .
C2 C4 N4 Fe3 59.8(3) . .
C52 C51 N5 C5 -31.7(4) . .
C56 C51 N5 C5 148.5(3) 2_666 .
C52 C51 N5 Fe3 -165.6(3) . .
C56 C51 N5 Fe3 14.6(3) 2_666 .
C52 C51 N5 Fe1 99.1(3) . .
C56 C51 N5 Fe1 -80.7(3) 2_666 .
C2 C5 N5 C51 -170.3(3) . .
C2 C5 N5 Fe3 -43.5(3) . .
C2 C5 N5 Fe1 59.0(3) . .
C35 C36 N33 Fe1 156.0(3) . .
C31 C36 N33 Fe1 -21.9(3) . .
C35 C36 N33 Fe3 -102.7(3) . 2_666
C31 C36 N33 Fe3 79.4(3) . 2_666
C45 C46 N44 Fe2 -159.7(3) 2_666 2_666
C41 C46 N44 Fe2 21.4(3) 2_666 2_666
C45 C46 N44 Fe1 99.0(3) 2_666 .
C41 C46 N44 Fe1 -79.9(3) 2_666 .
C55 C56 N55 Fe3 -156.9(2) . 2_666
C51 C56 N55 Fe3 23.7(3) 2_666 2_666
C55 C56 N55 Fe2 101.7(3) . .
C51 C56 N55 Fe2 -77.7(3) 2_666 .
N1A C1A O1 Fe1 -160.5(3) . .
N1B C1B O2 Fe2 -149.9(2) . .
N1C C1C O3 Fe3 174.3(2) . .
C36 N33 Fe1 N3 25.4(2) . .
Fe3 N33 Fe1 N3 -96.78(11) 2_666 .
C36 N33 Fe1 N44 -152.5(2) . .
Fe3 N33 Fe1 N44 85.30(10) 2_666 .
C36 N33 Fe1 N5 -31(2) . .
Fe3 N33 Fe1 N5 -154(2) 2_666 .
C36 N33 Fe1 O1 -63.1(2) . .
Fe3 N33 Fe1 O1 174.71(9) 2_666 .
C36 N33 Fe1 Fe2 72.5(2) . .
Fe3 N33 Fe1 Fe2 -49.66(7) 2_666 .
C36 N33 Fe1 Fe3 113.35(19) . .
Fe3 N33 Fe1 Fe3 -8.85(15) 2_666 .
C36 N33 Fe1 Fe3 122.2(2) . 2_666
C36 N33 Fe1 Fe2 162.9(2) . 2_666
Fe3 N33 Fe1 Fe2 40.68(8) 2_666 2_666
C31 N3 Fe1 N33 -23.7(2) . .
C3 N3 Fe1 N33 -150.1(2) . .
Fe2 N3 Fe1 N33 92.90(10) . .
C31 N3 Fe1 N44 -7.1(10) . .
C3 N3 Fe1 N44 -133.5(8) . .
Fe2 N3 Fe1 N44 109.5(8) . .
C31 N3 Fe1 N5 153.9(2) . .
C3 N3 Fe1 N5 27.5(2) . .
Fe2 N3 Fe1 N5 -89.48(10) . .
C31 N3 Fe1 O1 68.7(2) . .
C3 N3 Fe1 O1 -57.8(2) . .
Fe2 N3 Fe1 O1 -174.72(9) . .
C31 N3 Fe1 Fe2 -116.6(2) . .
C3 N3 Fe1 Fe2 117.0(2) . .
C31 N3 Fe1 Fe3 -159.59(18) . .
C3 N3 Fe1 Fe3 74.0(2) . .
Fe2 N3 Fe1 Fe3 -43.00(7) . .
C31 N3 Fe1 Fe3 -69.24(19) . 2_666
C3 N3 Fe1 Fe3 164.3(2) . 2_666
Fe2 N3 Fe1 Fe3 47.35(7) . 2_666
C31 N3 Fe1 Fe2 -111.81(18) . 2_666
C3 N3 Fe1 Fe2 121.7(2) . 2_666
Fe2 N3 Fe1 Fe2 4.77(14) . 2_666
C46 N44 Fe1 N33 18.3(2) . .
Fe2 N44 Fe1 N33 -95.51(11) 2_666 .
C46 N44 Fe1 N3 1.8(10) . .
Fe2 N44 Fe1 N3 -112.0(8) 2_666 .
C46 N44 Fe1 N5 -159.3(2) . .
Fe2 N44 Fe1 N5 86.91(11) 2_666 .
C46 N44 Fe1 O1 -73.9(2) . .
Fe2 N44 Fe1 O1 172.26(9) 2_666 .
C46 N44 Fe1 Fe2 104.6(2) . .
Fe2 N44 Fe1 Fe2 -9.24(14) 2_666 .
C46 N44 Fe1 Fe3 154.3(2) . .
Fe2 N44 Fe1 Fe3 40.52(8) 2_666 .
C46 N44 Fe1 Fe3 64.2(2) . 2_666
Fe2 N44 Fe1 Fe3 -49.64(7) 2_666 2_666
C46 N44 Fe1 Fe2 113.8(3) . 2_666
C51 N5 Fe1 N33 -105(2) . .
C5 N5 Fe1 N33 23(2) . .
Fe3 N5 Fe1 N33 146(2) . .
C51 N5 Fe1 N3 -161.2(2) . .
C5 N5 Fe1 N3 -33.7(2) . .
Fe3 N5 Fe1 N3 89.77(10) . .
C51 N5 Fe1 N44 16.4(2) . .
C5 N5 Fe1 N44 143.9(2) . .
Fe3 N5 Fe1 N44 -92.59(10) . .
C51 N5 Fe1 O1 -72.9(2) . .
C5 N5 Fe1 O1 54.6(2) . .
Fe3 N5 Fe1 O1 178.12(10) . .
C51 N5 Fe1 Fe2 151.5(2) . .
C5 N5 Fe1 Fe2 -80.9(2) . .
Fe3 N5 Fe1 Fe2 42.53(7) . .
C51 N5 Fe1 Fe3 109.0(2) . .
C5 N5 Fe1 Fe3 -123.5(2) . .
C51 N5 Fe1 Fe3 103.0(2) . 2_666
C5 N5 Fe1 Fe3 -129.44(19) . 2_666
Fe3 N5 Fe1 Fe3 -5.96(15) . 2_666
C51 N5 Fe1 Fe2 61.1(2) . 2_666
C5 N5 Fe1 Fe2 -171.4(2) . 2_666
Fe3 N5 Fe1 Fe2 -47.91(7) . 2_666
C1A O1 Fe1 N33 -25.6(3) . .
C1A O1 Fe1 N3 -108.7(3) . .
C1A O1 Fe1 N44 64.2(3) . .
C1A O1 Fe1 N5 155.9(3) . .
C1A O1 Fe1 Fe2 -114.3(2) . .
C1A O1 Fe1 Fe3 157.7(2) . .
C1A O1 Fe1 Fe3 -19.9(3) . 2_666
C1A O1 Fe1 Fe2 71.7(3) . 2_666
C56 N55 Fe2 N44 19.1(2) . 2_666
Fe3 N55 Fe2 N44 -94.42(11) 2_666 2_666
C56 N55 Fe2 N4 9.3(10) . .
Fe3 N55 Fe2 N4 -104.2(8) 2_666 .
C56 N55 Fe2 N3 -159.6(2) . .
Fe3 N55 Fe2 N3 86.94(10) 2_666 .
C56 N55 Fe2 O2 -73.2(2) . .
Fe3 N55 Fe2 O2 173.28(10) 2_666 .
C56 N55 Fe2 Fe1 154.2(2) . .
Fe3 N55 Fe2 Fe1 40.72(8) 2_666 .
C56 N55 Fe2 Fe3 105.4(2) . .
Fe3 N55 Fe2 Fe3 -8.08(15) 2_666 .
C56 N55 Fe2 Fe1 64.9(2) . 2_666
Fe3 N55 Fe2 Fe1 -48.63(7) 2_666 2_666
C56 N55 Fe2 Fe3 113.5(2) . 2_666
C41 N4 Fe2 N44 -22.07(19) . 2_666
C4 N4 Fe2 N44 -150.6(2) . 2_666
Fe3 N4 Fe2 N44 92.76(10) . 2_666
C41 N4 Fe2 N55 -12.2(9) . .
C4 N4 Fe2 N55 -140.7(8) . .
Fe3 N4 Fe2 N55 102.6(8) . .
C41 N4 Fe2 N3 156.62(19) . .
C4 N4 Fe2 N3 28.1(2) . .
Fe3 N4 Fe2 N3 -88.55(10) . .
C41 N4 Fe2 O2 70.04(19) . .
C4 N4 Fe2 O2 -58.5(2) . .
Fe3 N4 Fe2 O2 -175.13(9) . .
C41 N4 Fe2 Fe1 -157.10(18) . .
C4 N4 Fe2 Fe1 74.4(2) . .
Fe3 N4 Fe2 Fe1 -42.27(7) . .
C41 N4 Fe2 Fe3 -114.8(2) . .
C4 N4 Fe2 Fe3 116.6(3) . .
C41 N4 Fe2 Fe1 -67.63(18) . 2_666
C4 N4 Fe2 Fe1 163.9(2) . 2_666
Fe3 N4 Fe2 Fe1 47.21(7) . 2_666
C41 N4 Fe2 Fe3 -109.27(18) . 2_666
C4 N4 Fe2 Fe3 122.2(2) . 2_666
Fe3 N4 Fe2 Fe3 5.56(15) . 2_666
C31 N3 Fe2 N44 -134(2) . 2_666
C3 N3 Fe2 N44 -6(2) . 2_666
Fe1 N3 Fe2 N44 118(2) . 2_666
C31 N3 Fe2 N55 16.9(2) . .
C3 N3 Fe2 N55 144.0(2) . .
Fe1 N3 Fe2 N55 -91.52(10) . .
C31 N3 Fe2 N4 -161.8(2) . .
C3 N3 Fe2 N4 -34.6(2) . .
Fe1 N3 Fe2 N4 89.83(10) . .
C31 N3 Fe2 O2 -70.3(2) . .
C3 N3 Fe2 O2 56.9(2) . .
Fe1 N3 Fe2 O2 -178.62(9) . .
C31 N3 Fe2 Fe1 108.4(2) . .
C3 N3 Fe2 Fe1 -124.5(2) . .
C31 N3 Fe2 Fe3 151.0(2) . .
C3 N3 Fe2 Fe3 -81.8(2) . .
Fe1 N3 Fe2 Fe3 42.67(7) . .
C31 N3 Fe2 Fe1 103.8(2) . 2_666
C3 N3 Fe2 Fe1 -129.06(17) . 2_666
Fe1 N3 Fe2 Fe1 -4.60(14) . 2_666
C31 N3 Fe2 Fe3 61.2(2) . 2_666
C3 N3 Fe2 Fe3 -171.6(2) . 2_666
Fe1 N3 Fe2 Fe3 -47.14(7) . 2_666
C1B O2 Fe2 N44 -25.7(2) . 2_666
C1B O2 Fe2 N55 64.6(2) . .
C1B O2 Fe2 N4 -108.5(2) . .
C1B O2 Fe2 N3 156.7(2) . .
C1B O2 Fe2 Fe1 155.4(2) . .
C1B O2 Fe2 Fe3 -113.9(2) . .
C1B O2 Fe2 Fe1 -17.1(3) . 2_666
C1B O2 Fe2 Fe3 70.9(3) . 2_666
N33 Fe1 Fe2 N44 100.35(13) . 2_666
N3 Fe1 Fe2 N44 -176.58(14) . 2_666
N44 Fe1 Fe2 N44 13.1(2) . 2_666
N5 Fe1 Fe2 N44 -82.40(13) . 2_666
O1 Fe1 Fe2 N44 -169.01(13) . 2_666
Fe3 Fe1 Fe2 N44 -48.14(10) . 2_666
Fe3 Fe1 Fe2 N44 61.26(10) 2_666 2_666
Fe2 Fe1 Fe2 N44 6.64(10) 2_666 2_666
N33 Fe1 Fe2 N55 7.24(10) . .
N3 Fe1 Fe2 N55 90.31(12) . .
N44 Fe1 Fe2 N55 -79.98(12) . .
N5 Fe1 Fe2 N55 -175.51(10) . .
O1 Fe1 Fe2 N55 97.88(11) . .
Fe3 Fe1 Fe2 N55 -141.25(7) . .
Fe3 Fe1 Fe2 N55 -31.85(7) 2_666 .
Fe2 Fe1 Fe2 N55 -86.47(7) 2_666 .
N33 Fe1 Fe2 N4 -176.75(10) . .
N3 Fe1 Fe2 N4 -93.68(12) . .
N44 Fe1 Fe2 N4 96.03(13) . .
N5 Fe1 Fe2 N4 0.50(10) . .
O1 Fe1 Fe2 N4 -86.12(11) . .
Fe3 Fe1 Fe2 N4 34.76(7) . .
Fe3 Fe1 Fe2 N4 144.15(7) 2_666 .
Fe2 Fe1 Fe2 N4 89.54(7) 2_666 .
N33 Fe1 Fe2 N3 -83.07(12) . .
N44 Fe1 Fe2 N3 -170.29(14) . .
N5 Fe1 Fe2 N3 94.18(12) . .
O1 Fe1 Fe2 N3 7.56(13) . .
Fe3 Fe1 Fe2 N3 128.44(10) . .
Fe3 Fe1 Fe2 N3 -122.16(10) 2_666 .
Fe2 Fe1 Fe2 N3 -176.78(10) 2_666 .
N33 Fe1 Fe2 O2 -81.20(11) . .
N3 Fe1 Fe2 O2 1.87(12) . .
N44 Fe1 Fe2 O2 -168.42(12) . .
N5 Fe1 Fe2 O2 96.05(11) . .
O1 Fe1 Fe2 O2 9.43(12) . .
Fe3 Fe1 Fe2 O2 130.31(8) . .
Fe3 Fe1 Fe2 O2 -120.30(8) 2_666 .
Fe2 Fe1 Fe2 O2 -174.91(8) 2_666 .
N33 Fe1 Fe2 Fe3 148.49(8) . .
N3 Fe1 Fe2 Fe3 -128.44(10) . .
N44 Fe1 Fe2 Fe3 61.27(10) . .
N5 Fe1 Fe2 Fe3 -34.26(7) . .
O1 Fe1 Fe2 Fe3 -120.88(9) . .
Fe3 Fe1 Fe2 Fe3 109.396(17) 2_666 .
Fe2 Fe1 Fe2 Fe3 54.781(16) 2_666 .
N33 Fe1 Fe2 Fe1 93.71(8) . 2_666
N3 Fe1 Fe2 Fe1 176.78(10) . 2_666
N44 Fe1 Fe2 Fe1 6.49(10) . 2_666
N5 Fe1 Fe2 Fe1 -89.04(7) . 2_666
O1 Fe1 Fe2 Fe1 -175.66(9) . 2_666
Fe3 Fe1 Fe2 Fe1 -54.782(16) . 2_666
Fe3 Fe1 Fe2 Fe1 54.614(16) 2_666 2_666
Fe2 Fe1 Fe2 Fe1 0.0 2_666 2_666
N33 Fe1 Fe2 Fe3 39.09(7) . 2_666
N3 Fe1 Fe2 Fe3 122.16(10) . 2_666
N44 Fe1 Fe2 Fe3 -48.13(10) . 2_666
N5 Fe1 Fe2 Fe3 -143.66(7) . 2_666
O1 Fe1 Fe2 Fe3 129.73(9) . 2_666
Fe3 Fe1 Fe2 Fe3 -109.396(17) . 2_666
Fe2 Fe1 Fe2 Fe3 -54.615(16) 2_666 2_666
C51 N5 Fe3 N55 -21.67(18) . 2_666
C5 N5 Fe3 N55 -148.5(2) . 2_666
Fe1 N5 Fe3 N55 93.63(10) . 2_666
C51 N5 Fe3 N33 -13.8(9) . 2_666
C5 N5 Fe3 N33 -140.6(7) . 2_666
Fe1 N5 Fe3 N33 101.5(8) . 2_666
C51 N5 Fe3 N4 156.33(19) . .
C5 N5 Fe3 N4 29.5(2) . .
Fe1 N5 Fe3 N4 -88.37(10) . .
C51 N5 Fe3 O3 70.48(19) . .
C5 N5 Fe3 O3 -56.4(2) . .
Fe1 N5 Fe3 O3 -174.22(9) . .
C51 N5 Fe3 Fe1 -115.3(2) . .
C5 N5 Fe3 Fe1 117.9(2) . .
C51 N5 Fe3 Fe1 -109.38(18) . 2_666
C5 N5 Fe3 Fe1 123.78(19) . 2_666
Fe1 N5 Fe3 Fe1 5.92(14) . 2_666
C51 N5 Fe3 Fe2 -157.52(17) . .
C5 N5 Fe3 Fe2 75.6(2) . .
Fe1 N5 Fe3 Fe2 -42.23(7) . .
C51 N5 Fe3 Fe2 -67.41(18) . 2_666
C5 N5 Fe3 Fe2 165.7(2) . 2_666
Fe1 N5 Fe3 Fe2 47.89(7) . 2_666
C41 N4 Fe3 N55 -108(2) . 2_666
C4 N4 Fe3 N55 17(2) . 2_666
Fe2 N4 Fe3 N55 142(2) . 2_666
C41 N4 Fe3 N33 17.3(2) . 2_666
C4 N4 Fe3 N33 143.2(2) . 2_666
Fe2 N4 Fe3 N33 -92.29(10) . 2_666
C41 N4 Fe3 N5 -161.4(2) . .
C4 N4 Fe3 N5 -35.6(2) . .
Fe2 N4 Fe3 N5 88.97(10) . .
C41 N4 Fe3 O3 -73.4(2) . .
C4 N4 Fe3 O3 52.5(2) . .
Fe2 N4 Fe3 O3 177.01(10) . .
C41 N4 Fe3 Fe1 151.8(2) . .
C4 N4 Fe3 Fe1 -82.33(19) . .
Fe2 N4 Fe3 Fe1 42.21(8) . .
C41 N4 Fe3 Fe1 62.2(2) . 2_666
C4 N4 Fe3 Fe1 -171.95(19) . 2_666
Fe2 N4 Fe3 Fe1 -47.41(7) . 2_666
C41 N4 Fe3 Fe2 109.6(2) . .
C4 N4 Fe3 Fe2 -124.5(2) . .
C41 N4 Fe3 Fe2 104.1(2) . 2_666
C4 N4 Fe3 Fe2 -130.03(17) . 2_666
Fe2 N4 Fe3 Fe2 -5.49(15) . 2_666
C1C O3 Fe3 N55 -17.8(3) . 2_666
C1C O3 Fe3 N33 71.7(3) . 2_666
C1C O3 Fe3 N5 -100.9(3) . .
C1C O3 Fe3 N4 163.6(3) . .
C1C O3 Fe3 Fe1 -106.9(3) . .
C1C O3 Fe3 Fe1 78.9(3) . 2_666
C1C O3 Fe3 Fe2 166.5(2) . .
C1C O3 Fe3 Fe2 -13.8(3) . 2_666
N33 Fe1 Fe3 N55 99.71(13) . 2_666
N3 Fe1 Fe3 N55 -176.48(10) . 2_666
N44 Fe1 Fe3 N55 6.88(11) . 2_666
N5 Fe1 Fe3 N55 -82.55(12) . 2_666
O1 Fe1 Fe3 N55 -85.05(11) . 2_666
Fe2 Fe1 Fe3 N55 148.40(8) . 2_666
Fe3 Fe1 Fe3 N55 93.36(7) 2_666 2_666
Fe2 Fe1 Fe3 N55 38.69(7) 2_666 2_666
N33 Fe1 Fe3 N33 12.4(2) . 2_666
N3 Fe1 Fe3 N33 96.22(13) . 2_666
N44 Fe1 Fe3 N33 -80.43(13) . 2_666
N5 Fe1 Fe3 N33 -169.85(14) . 2_666
O1 Fe1 Fe3 N33 -172.35(13) . 2_666
Fe2 Fe1 Fe3 N33 61.10(11) . 2_666
Fe3 Fe1 Fe3 N33 6.06(10) 2_666 2_666
Fe2 Fe1 Fe3 N33 -48.62(11) 2_666 2_666
N33 Fe1 Fe3 N5 -177.75(15) . .
N3 Fe1 Fe3 N5 -93.93(12) . .
N44 Fe1 Fe3 N5 89.42(12) . .
O1 Fe1 Fe3 N5 -2.51(13) . .
Fe2 Fe1 Fe3 N5 -129.05(10) . .
Fe3 Fe1 Fe3 N5 175.91(10) 2_666 .
Fe2 Fe1 Fe3 N5 121.23(10) 2_666 .
N33 Fe1 Fe3 N4 -82.74(13) . .
N3 Fe1 Fe3 N4 1.07(10) . .
N44 Fe1 Fe3 N4 -175.57(10) . .
N5 Fe1 Fe3 N4 95.00(12) . .
O1 Fe1 Fe3 N4 92.50(11) . .
Fe2 Fe1 Fe3 N4 -34.05(7) . .
Fe3 Fe1 Fe3 N4 -89.09(7) 2_666 .
Fe2 Fe1 Fe3 N4 -143.76(7) 2_666 .
N33 Fe1 Fe3 O3 -169.59(14) . .
N3 Fe1 Fe3 O3 -85.78(11) . .
N44 Fe1 Fe3 O3 97.58(12) . .
N5 Fe1 Fe3 O3 8.16(13) . .
O1 Fe1 Fe3 O3 5.65(12) . .
Fe2 Fe1 Fe3 O3 -120.89(9) . .
Fe3 Fe1 Fe3 O3 -175.93(9) 2_666 .
Fe2 Fe1 Fe3 O3 129.39(9) 2_666 .
N33 Fe1 Fe3 Fe1 6.35(11) . 2_666
N3 Fe1 Fe3 Fe1 90.16(8) . 2_666
N44 Fe1 Fe3 Fe1 -86.48(8) . 2_666
N5 Fe1 Fe3 Fe1 -175.91(10) . 2_666
O1 Fe1 Fe3 Fe1 -178.41(9) . 2_666
Fe2 Fe1 Fe3 Fe1 55.041(15) . 2_666
Fe3 Fe1 Fe3 Fe1 0.0 2_666 2_666
Fe2 Fe1 Fe3 Fe1 -54.675(18) 2_666 2_666
N33 Fe1 Fe3 Fe2 -48.69(11) . .
N3 Fe1 Fe3 Fe2 35.12(7) . .
N44 Fe1 Fe3 Fe2 -141.53(8) . .
N5 Fe1 Fe3 Fe2 129.05(10) . .
O1 Fe1 Fe3 Fe2 126.55(8) . .
Fe3 Fe1 Fe3 Fe2 -55.041(15) 2_666 .
Fe2 Fe1 Fe3 Fe2 -109.72(2) 2_666 .
N33 Fe1 Fe3 Fe2 61.02(11) . 2_666
N3 Fe1 Fe3 Fe2 144.83(8) . 2_666
N44 Fe1 Fe3 Fe2 -31.81(8) . 2_666
N5 Fe1 Fe3 Fe2 -121.23(10) . 2_666
O1 Fe1 Fe3 Fe2 -123.74(9) . 2_666
Fe2 Fe1 Fe3 Fe2 109.72(2) . 2_666
Fe3 Fe1 Fe3 Fe2 54.674(18) 2_666 2_666
N44 Fe2 Fe3 N55 99.46(13) 2_666 2_666
N55 Fe2 Fe3 N55 11.7(2) . 2_666
N4 Fe2 Fe3 N55 -177.80(15) . 2_666
N3 Fe2 Fe3 N55 -83.20(13) . 2_666
O2 Fe2 Fe3 N55 -170.41(14) . 2_666
Fe1 Fe2 Fe3 N55 -48.76(11) . 2_666
Fe1 Fe2 Fe3 N55 60.30(11) 2_666 2_666
Fe3 Fe2 Fe3 N55 6.00(11) 2_666 2_666
N44 Fe2 Fe3 N33 7.07(10) 2_666 2_666
N55 Fe2 Fe3 N33 -80.73(13) . 2_666
N4 Fe2 Fe3 N33 89.81(13) . 2_666
N3 Fe2 Fe3 N33 -175.58(10) . 2_666
O2 Fe2 Fe3 N33 97.21(12) . 2_666
Fe1 Fe2 Fe3 N33 -141.14(7) . 2_666
Fe1 Fe2 Fe3 N33 -32.08(7) 2_666 2_666
Fe3 Fe2 Fe3 N33 -86.38(7) 2_666 2_666
N44 Fe2 Fe3 N5 -177.30(10) 2_666 .
N55 Fe2 Fe3 N5 94.90(13) . .
N4 Fe2 Fe3 N5 -94.56(13) . .
N3 Fe2 Fe3 N5 0.04(10) . .
O2 Fe2 Fe3 N5 -87.16(12) . .
Fe1 Fe2 Fe3 N5 34.49(7) . .
Fe1 Fe2 Fe3 N5 143.54(7) 2_666 .
Fe3 Fe2 Fe3 N5 89.25(7) 2_666 .
N44 Fe2 Fe3 N4 -82.74(13) 2_666 .
N55 Fe2 Fe3 N4 -170.54(15) . .
N3 Fe2 Fe3 N4 94.60(12) . .
O2 Fe2 Fe3 N4 7.39(14) . .
Fe1 Fe2 Fe3 N4 129.05(10) . .
Fe1 Fe2 Fe3 N4 -121.90(10) 2_666 .
Fe3 Fe2 Fe3 N4 -176.20(10) 2_666 .
N44 Fe2 Fe3 O3 -86.76(11) 2_666 .
N55 Fe2 Fe3 O3 -174.57(13) . .
N4 Fe2 Fe3 O3 -4.02(14) . .
N3 Fe2 Fe3 O3 90.58(11) . .
O2 Fe2 Fe3 O3 3.37(14) . .
Fe1 Fe2 Fe3 O3 125.03(9) . .
Fe1 Fe2 Fe3 O3 -125.92(9) 2_666 .
Fe3 Fe2 Fe3 O3 179.78(9) 2_666 .
N44 Fe2 Fe3 Fe1 148.21(7) 2_666 .
N55 Fe2 Fe3 Fe1 60.41(11) . .
N4 Fe2 Fe3 Fe1 -129.05(10) . .
N3 Fe2 Fe3 Fe1 -34.44(7) . .
O2 Fe2 Fe3 Fe1 -121.65(10) . .
Fe1 Fe2 Fe3 Fe1 109.055(17) 2_666 .
Fe3 Fe2 Fe3 Fe1 54.757(17) 2_666 .
N44 Fe2 Fe3 Fe1 39.16(7) 2_666 2_666
N55 Fe2 Fe3 Fe1 -48.65(11) . 2_666
N4 Fe2 Fe3 Fe1 121.90(10) . 2_666
N3 Fe2 Fe3 Fe1 -143.50(7) . 2_666
O2 Fe2 Fe3 Fe1 129.29(10) . 2_666
Fe1 Fe2 Fe3 Fe1 -109.055(17) . 2_666
Fe3 Fe2 Fe3 Fe1 -54.298(16) 2_666 2_666
N44 Fe2 Fe3 Fe2 93.46(7) 2_666 2_666
N55 Fe2 Fe3 Fe2 5.65(10) . 2_666
N4 Fe2 Fe3 Fe2 176.20(10) . 2_666
N3 Fe2 Fe3 Fe2 -89.20(7) . 2_666
O2 Fe2 Fe3 Fe2 -176.41(10) . 2_666
Fe1 Fe2 Fe3 Fe2 -54.757(17) . 2_666
Fe1 Fe2 Fe3 Fe2 54.298(16) 2_666 2_666
Fe3 Fe2 Fe3 Fe2 0.0 2_666 2_666
O100 C100 N100 C102 -179.9(4) . .
O100 C100 N100 C101 -0.5(6) . .
